data_4070187
loop_
_publ_author_name
'Conde, Ana'
'Fandos, Rosa'
'Otero, Antonio'
'Rodr\'iguez, Ana'

_publ_section_title
;
 Synthesis and Reactivity of Tantalum Complexes Supported by the Pincer
 Ligand 2,6-Pyridinedicarboxylate. Preparation of an Unprecedented
 Water-Soluble Iminoacyl Complex
;
_journal_issue 18
_journal_name_full Organometallics
_journal_page_first 5505
_journal_paper_doi 10.1021/om900643c
_journal_volume 28
_journal_year 2009
_chemical_formula_moiety 'C19 H21 F3 N O7 S Ta, 0.5(C7 H8)'
_chemical_formula_sum 'C23 H26 F3 N O7 S Ta'
_chemical_formula_weight 698.44
_chemical_name_systematic
;
 ?
;
_space_group_IT_number 2
_symmetry_cell_setting triclinic
_symmetry_space_group_name_Hall '-P 1'
_symmetry_space_group_name_H-M 'P -1'
_atom_sites_solution_hydrogens geom
_atom_sites_solution_primary direct
_atom_sites_solution_secondary difmap
_audit_creation_method SHELXL-97
_cell_angle_alpha 72.875(2)
_cell_angle_beta 81.617(3)
_cell_angle_gamma 85.181(2)
_cell_formula_units_Z 2
_cell_length_a 8.4164(14)
_cell_length_b 9.8593(16)
_cell_length_c 16.002(3)
_cell_measurement_reflns_used 2833
_cell_measurement_temperature 180(2)
_cell_measurement_theta_max 22.505
_cell_measurement_theta_min 2.195
_cell_volume 1254.2(4)
_computing_cell_refinement 'Bruker SAINT'
_computing_data_collection 'Bruker APEX'
_computing_data_reduction 'Bruker SAINT, SADABS, XPREP'
_computing_molecular_graphics 'Bruker SHELXTL'
_computing_publication_material 'Bruker SHELXTL'
_computing_structure_refinement 'SHELXL-97 (Sheldrick, 1997)'
_computing_structure_solution 'SHELXS-97 (Sheldrick, 1990)'
_diffrn_ambient_temperature 180(2)
_diffrn_measured_fraction_theta_full 0.985
_diffrn_measured_fraction_theta_max 0.985
_diffrn_measurement_device_type 'CCD area detector'
_diffrn_measurement_method 'omega and phi scans'
_diffrn_radiation_monochromator graphite
_diffrn_radiation_source 'fine-focus sealed tube'
_diffrn_radiation_type MoK\a
_diffrn_radiation_wavelength 0.71073
_diffrn_reflns_av_R_equivalents 0.0286
_diffrn_reflns_av_sigmaI/netI 0.0456
_diffrn_reflns_limit_h_max 10
_diffrn_reflns_limit_h_min -9
_diffrn_reflns_limit_k_max 11
_diffrn_reflns_limit_k_min -11
_diffrn_reflns_limit_l_max 17
_diffrn_reflns_limit_l_min -18
_diffrn_reflns_number 8340
_diffrn_reflns_theta_full 25.00
_diffrn_reflns_theta_max 25.00
_diffrn_reflns_theta_min 2.16
_exptl_absorpt_coefficient_mu 4.529
_exptl_absorpt_correction_T_max 0.5132
_exptl_absorpt_correction_T_min 0.2924
_exptl_absorpt_correction_type multi-scan
_exptl_absorpt_process_details SADABS
_exptl_crystal_colour yellow
_exptl_crystal_density_diffrn 1.812
_exptl_crystal_density_method 'not measured'
_exptl_crystal_description prism
_exptl_crystal_F_000 682
_exptl_crystal_size_max 0.36
_exptl_crystal_size_mid 0.17
_exptl_crystal_size_min 0.17
_refine_diff_density_max 1.374
_refine_diff_density_min -0.988
_refine_diff_density_rms 0.131
_refine_ls_extinction_method none
_refine_ls_goodness_of_fit_ref 0.989
_refine_ls_hydrogen_treatment constr
_refine_ls_matrix_type full
_refine_ls_number_parameters 306
_refine_ls_number_reflns 4334
_refine_ls_number_restraints 53
_refine_ls_restrained_S_all 1.016
_refine_ls_R_factor_all 0.0419
_refine_ls_R_factor_gt 0.0374
_refine_ls_shift/su_max 0.002
_refine_ls_shift/su_mean 0.000
_refine_ls_structure_factor_coef Fsqd
_refine_ls_weighting_details 'calc w=1/[\s^2^(Fo^2^)+(0.0536P)^2^+3.0482P] where P=(Fo^2^+2Fc^2^)/3'
_refine_ls_weighting_scheme calc
_refine_ls_wR_factor_gt 0.0919
_refine_ls_wR_factor_ref 0.0951
_reflns_number_gt 3897
_reflns_number_total 4334
_reflns_threshold_expression >2sigma(I)
_cod_data_source_file om900643c_si_001.cif
_cod_data_source_block 1
_cod_original_sg_symbol_H-M P-1
_cod_database_code 4070187

loop_
_symmetry_equiv_pos_as_xyz
'x, y, z'
'-x, -y, -z'

loop_
_atom_site_label
_atom_site_type_symbol
_atom_site_fract_x
_atom_site_fract_y
_atom_site_fract_z
_atom_site_U_iso_or_equiv
_atom_site_adp_type
_atom_site_occupancy
_atom_site_symmetry_multiplicity
_atom_site_calc_flag
_atom_site_refinement_flags
_atom_site_disorder_assembly
_atom_site_disorder_group
Ta1 Ta 0.75456(3) 0.47835(3) 0.204699(17) 0.03253(12) Uani 1 1 d . . .
N1 N 0.6990(7) 0.6533(6) 0.0923(4) 0.0402(13) Uani 1 1 d . A .
O2 O 0.5411(5) 0.4421(5) 0.1748(3) 0.0381(10) Uani 1 1 d . A .
O1 O 0.9171(13) 0.6297(12) 0.1879(7) 0.034(3) Uiso 0.50 1 d P A 1
O3 O 1.0229(16) 0.8354(14) 0.1113(9) 0.063(3) Uiso 0.50 1 d P A 1
C7 C 0.921(2) 0.7473(17) 0.1219(11) 0.039(4) Uiso 0.50 1 d P A 1
O1A O 0.9388(13) 0.6038(12) 0.1708(7) 0.034(3) Uiso 0.50 1 d P A 2
O3A O 1.0629(13) 0.8009(12) 0.0823(8) 0.049(3) Uiso 0.50 1 d P A 2
C7A C 0.955(2) 0.7239(17) 0.1019(11) 0.039(4) Uiso 0.50 1 d P A 2
O4 O 0.3480(7) 0.4982(6) 0.0856(4) 0.0595(15) Uani 1 1 d . A .
C1 C 0.4716(9) 0.5256(8) 0.1064(5) 0.0424(16) Uani 1 1 d . . .
C2 C 0.5636(9) 0.6551(7) 0.0588(4) 0.0393(16) Uani 1 1 d . A .
C3 C 0.5237(11) 0.7667(9) -0.0108(5) 0.059(2) Uani 1 1 d . . .
H3 H 0.4264 0.7681 -0.0346 0.070 Uiso 1 1 calc R A .
C4 C 0.6258(12) 0.8755(9) -0.0452(5) 0.063(2) Uani 1 1 d . A .
H4 H 0.5996 0.9534 -0.0932 0.076 Uiso 1 1 calc R . .
C5 C 0.7675(11) 0.8724(8) -0.0103(5) 0.059(2) Uani 1 1 d . . .
H5 H 0.8407 0.9465 -0.0345 0.071 Uiso 1 1 calc R A .
C6 C 0.7998(10) 0.7590(8) 0.0605(5) 0.0484(18) Uani 1 1 d . A .
C8 C 0.8703(10) 0.3979(9) 0.0956(5) 0.054(2) Uani 1 1 d . A .
H8A H 0.8502 0.4662 0.0394 0.081 Uiso 1 1 calc R . .
H8B H 0.8260 0.3067 0.1004 0.081 Uiso 1 1 calc R . .
H8C H 0.9863 0.3848 0.0983 0.081 Uiso 1 1 calc R . .
C9 C 0.9423(18) 0.3138(18) 0.2934(10) 0.029(4) Uiso 0.50 1 d P A 1
C10 C 0.845(2) 0.3927(17) 0.3464(11) 0.025(4) Uiso 0.50 1 d P A 1
C11 C 0.679(2) 0.351(2) 0.3611(13) 0.026(6) Uiso 0.50 1 d P A 1
C12 C 0.681(2) 0.2457(19) 0.3093(12) 0.026(5) Uiso 0.50 1 d P A 1
C13 C 0.841(2) 0.2264(17) 0.2722(10) 0.030(5) Uiso 0.50 1 d P A 1
C14 C 1.1206(19) 0.3301(18) 0.2729(11) 0.047(4) Uiso 0.50 1 d P A 1
H14A H 1.1675 0.2654 0.2388 0.071 Uiso 0.50 1 calc PR A 1
H14B H 1.1681 0.3073 0.3281 0.071 Uiso 0.50 1 calc PR A 1
H14C H 1.1427 0.4282 0.2385 0.071 Uiso 0.50 1 calc PR A 1
C15 C 0.896(2) 0.497(2) 0.3873(13) 0.057(5) Uiso 0.50 1 d P A 1
H15A H 0.9855 0.4556 0.4206 0.085 Uiso 0.50 1 calc PR A 1
H15B H 0.8051 0.5210 0.4273 0.085 Uiso 0.50 1 calc PR A 1
H15C H 0.9292 0.5834 0.3411 0.085 Uiso 0.50 1 calc PR A 1
C16 C 0.540(2) 0.382(2) 0.4156(14) 0.045(5) Uiso 0.50 1 d P A 1
H16A H 0.5357 0.3132 0.4741 0.068 Uiso 0.50 1 calc PR A 1
H16B H 0.4440 0.3766 0.3891 0.068 Uiso 0.50 1 calc PR A 1
H16C H 0.5453 0.4781 0.4210 0.068 Uiso 0.50 1 calc PR A 1
C17 C 0.546(2) 0.1619(19) 0.3036(12) 0.041(4) Uiso 0.50 1 d P A 1
H17A H 0.5476 0.1610 0.2425 0.062 Uiso 0.50 1 calc PR A 1
H17B H 0.4441 0.2052 0.3233 0.062 Uiso 0.50 1 calc PR A 1
H17C H 0.5587 0.0644 0.3414 0.062 Uiso 0.50 1 calc PR A 1
C18 C 0.910(2) 0.1096(16) 0.2313(10) 0.042(3) Uiso 0.50 1 d P A 1
H18A H 1.0038 0.1438 0.1880 0.062 Uiso 0.50 1 calc PR A 1
H18B H 0.8283 0.0832 0.2019 0.062 Uiso 0.50 1 calc PR A 1
H18C H 0.9431 0.0264 0.2775 0.062 Uiso 0.50 1 calc PR A 1
C9A C 0.9458(18) 0.3524(18) 0.3076(10) 0.033(4) Uiso 0.50 1 d P A 2
C10A C 0.811(2) 0.409(2) 0.3584(12) 0.040(6) Uiso 0.50 1 d P A 2
C11A C 0.679(3) 0.335(2) 0.3504(15) 0.040(8) Uiso 0.50 1 d P A 2
C12A C 0.718(3) 0.243(2) 0.3067(15) 0.045(7) Uiso 0.50 1 d P A 2
C13A C 0.881(3) 0.248(2) 0.2771(13) 0.044(6) Uiso 0.50 1 d P A 2
C14A C 1.120(2) 0.378(2) 0.2956(13) 0.059(5) Uiso 0.50 1 d P A 2
H14D H 1.1723 0.3047 0.3402 0.088 Uiso 0.50 1 calc PR A 2
H14E H 1.1347 0.4716 0.3018 0.088 Uiso 0.50 1 calc PR A 2
H14F H 1.1677 0.3736 0.2367 0.088 Uiso 0.50 1 calc PR A 2
C15A C 0.839(2) 0.511(2) 0.4061(13) 0.055(5) Uiso 0.50 1 d P A 2
H15D H 0.7384 0.5650 0.4166 0.082 Uiso 0.50 1 calc PR A 2
H15E H 0.9206 0.5769 0.3705 0.082 Uiso 0.50 1 calc PR A 2
H15F H 0.8760 0.4594 0.4626 0.082 Uiso 0.50 1 calc PR A 2
C16A C 0.509(3) 0.367(2) 0.4037(16) 0.055(6) Uiso 0.50 1 d P A 2
H16D H 0.4239 0.3794 0.3659 0.083 Uiso 0.50 1 calc PR A 2
H16E H 0.5145 0.4535 0.4210 0.083 Uiso 0.50 1 calc PR A 2
H16F H 0.4853 0.2868 0.4565 0.083 Uiso 0.50 1 calc PR A 2
C17A C 0.596(3) 0.150(3) 0.2929(16) 0.067(7) Uiso 0.50 1 d P A 2
H17D H 0.5482 0.0911 0.3502 0.100 Uiso 0.50 1 calc PR A 2
H17E H 0.6494 0.0893 0.2577 0.100 Uiso 0.50 1 calc PR A 2
H17F H 0.5120 0.2105 0.2618 0.100 Uiso 0.50 1 calc PR A 2
C18A C 0.971(2) 0.139(2) 0.2391(13) 0.065(5) Uiso 0.50 1 d P A 2
H18D H 0.9862 0.0516 0.2863 0.098 Uiso 0.50 1 calc PR A 2
H18E H 1.0765 0.1748 0.2097 0.098 Uiso 0.50 1 calc PR A 2
H18F H 0.9109 0.1204 0.1961 0.098 Uiso 0.50 1 calc PR A 2
C19 C 0.3402(13) 0.7721(10) 0.2705(7) 0.088(3) Uani 1 1 d D . .
S1 S 0.5560(3) 0.77392(19) 0.27048(13) 0.0496(5) Uani 1 1 d D A .
O5 O 0.6068(7) 0.6320(5) 0.2636(3) 0.0487(13) Uani 1 1 d D A .
O6 O 0.6081(9) 0.8842(5) 0.1944(4) 0.0744(18) Uani 1 1 d D . .
O7 O 0.5724(10) 0.7896(7) 0.3543(4) 0.086(2) Uani 1 1 d D . .
F1 F 0.3279(16) 0.7698(14) 0.1845(8) 0.082(4) Uiso 0.50 1 d PDU B 1
F2 F 0.2593(17) 0.6695(13) 0.3265(9) 0.098(5) Uiso 0.50 1 d PDU B 1
F3 F 0.2483(17) 0.8902(12) 0.2658(9) 0.084(4) Uiso 0.50 1 d PDU B 1
F1A F 0.2950(18) 0.7152(15) 0.2169(9) 0.096(4) Uiso 0.50 1 d PDU B 2
F2A F 0.2895(16) 0.6860(12) 0.3554(8) 0.085(4) Uiso 0.50 1 d PDU B 2
F3A F 0.3010(18) 0.9079(12) 0.2753(9) 0.092(5) Uiso 0.50 1 d PDU B 2
C31 C 0.0941(13) 0.9224(13) 0.4760(9) 0.112(4) Uiso 1 1 d D . .
H31 H 0.1186 0.8421 0.4543 0.134 Uiso 1 1 calc R . .
C32 C 0.221(2) 0.991(2) 0.4895(14) 0.101(7) Uiso 0.50 1 d PD . .
H32 H 0.3292 0.9584 0.4765 0.121 Uiso 0.50 1 calc PR . .
C33 C 0.190(2) 1.1039(19) 0.5215(12) 0.078(5) Uiso 0.50 1 d PD . .
H33 H 0.2730 1.1536 0.5321 0.093 Uiso 0.50 1 calc PR . .
C34 C 0.034(2) 1.142(2) 0.5374(16) 0.111(8) Uiso 0.50 1 d PD . .
H34 H 0.0105 1.2212 0.5601 0.133 Uiso 0.50 1 calc PR . .
C35 C 0.0615(18) 1.038(2) 0.5085(15) 0.098(7) Uiso 0.50 1 d PD . .
H35 H 0.1719 1.0510 0.5088 0.118 Uiso 0.50 1 calc PR . .

loop_
_atom_site_aniso_label
_atom_site_aniso_U_11
_atom_site_aniso_U_22
_atom_site_aniso_U_33
_atom_site_aniso_U_23
_atom_site_aniso_U_13
_atom_site_aniso_U_12
Ta1 0.03462(17) 0.02735(16) 0.03034(17) 0.00062(11) -0.00445(11) -0.00348(11)
N1 0.051(4) 0.035(3) 0.031(3) -0.003(2) -0.005(3) -0.005(3)
O2 0.042(3) 0.032(2) 0.039(3) -0.006(2) -0.010(2) -0.003(2)
O4 0.058(4) 0.071(4) 0.057(3) -0.021(3) -0.023(3) -0.012(3)
C1 0.050(4) 0.043(4) 0.037(4) -0.014(3) -0.013(3) 0.001(3)
C2 0.049(4) 0.037(4) 0.033(4) -0.012(3) -0.011(3) 0.001(3)
C3 0.082(6) 0.049(5) 0.047(5) -0.010(4) -0.028(4) 0.008(4)
C4 0.097(7) 0.042(5) 0.040(4) 0.007(4) -0.019(5) 0.006(5)
C5 0.083(6) 0.042(4) 0.037(4) 0.010(3) -0.004(4) -0.004(4)
C6 0.059(5) 0.038(4) 0.038(4) 0.004(3) -0.007(4) -0.005(4)
C8 0.059(5) 0.057(5) 0.035(4) -0.006(4) 0.007(4) 0.003(4)
C19 0.095(8) 0.076(7) 0.095(8) -0.041(7) -0.008(7) 0.038(6)
S1 0.0766(14) 0.0318(9) 0.0448(11) -0.0150(8) -0.0167(10) 0.0036(9)
O5 0.065(3) 0.032(3) 0.049(3) -0.010(2) -0.011(3) 0.004(2)
O6 0.118(6) 0.032(3) 0.064(4) -0.005(3) -0.003(4) -0.004(3)
O7 0.147(7) 0.067(4) 0.061(4) -0.033(3) -0.039(4) 0.005(4)

loop_
_atom_type_symbol
_atom_type_description
_atom_type_scat_dispersion_real
_atom_type_scat_dispersion_imag
_atom_type_scat_source
C C 0.0033 0.0016 'International Tables Vol C Tables 4.2.6.8 and 6.1.1.4'
H H 0.0000 0.0000 'International Tables Vol C Tables 4.2.6.8 and 6.1.1.4'
N N 0.0061 0.0033 'International Tables Vol C Tables 4.2.6.8 and 6.1.1.4'
O O 0.0106 0.0060 'International Tables Vol C Tables 4.2.6.8 and 6.1.1.4'
F F 0.0171 0.0103 'International Tables Vol C Tables 4.2.6.8 and 6.1.1.4'
S S 0.1246 0.1234 'International Tables Vol C Tables 4.2.6.8 and 6.1.1.4'
Ta Ta -0.7052 6.5227 'International Tables Vol C Tables 4.2.6.8 and 6.1.1.4'

loop_
_geom_angle_atom_site_label_1
_geom_angle_atom_site_label_2
_geom_angle_atom_site_label_3
_geom_angle
_geom_angle_site_symmetry_1
_geom_angle_site_symmetry_3
O1A Ta1 O2 145.7(3) . .
O1A Ta1 O1 12.4(4) . .
O2 Ta1 O1 144.3(3) . .
O1A Ta1 N1 72.9(3) . .
O2 Ta1 N1 72.8(2) . .
O1 Ta1 N1 73.1(3) . .
O1A Ta1 C8 83.5(4) . .
O2 Ta1 C8 88.1(3) . .
O1 Ta1 C8 95.7(4) . .
N1 Ta1 C8 79.3(3) . .
O1A Ta1 O5 91.1(4) . .
O2 Ta1 O5 82.56(19) . .
O1 Ta1 O5 79.1(4) . .
N1 Ta1 O5 75.59(19) . .
C8 Ta1 O5 154.8(2) . .
O1A Ta1 C11A 123.7(6) . .
O2 Ta1 C11A 88.1(6) . .
O1 Ta1 C11A 117.4(6) . .
N1 Ta1 C11A 149.5(6) . .
C8 Ta1 C11A 124.7(6) . .
O5 Ta1 C11A 78.5(6) . .
O1A Ta1 C10 86.5(5) . .
O2 Ta1 C10 125.9(4) . .
O1 Ta1 C10 82.3(5) . .
N1 Ta1 C10 150.3(4) . .
C8 Ta1 C10 120.2(5) . .
O5 Ta1 C10 83.9(5) . .
C11A Ta1 C10 37.8(7) . .
O1A Ta1 C12A 132.0(6) . .
O2 Ta1 C12A 81.6(6) . .
O1 Ta1 C12A 133.2(6) . .
N1 Ta1 C12A 153.6(6) . .
C8 Ta1 C12A 93.8(6) . .
O5 Ta1 C12A 107.9(6) . .
C11A Ta1 C12A 31.3(8) . .
C10 Ta1 C12A 53.8(6) . .
O1A Ta1 C9 82.9(5) . .
O2 Ta1 C9 129.6(5) . .
O1 Ta1 C9 86.1(5) . .
N1 Ta1 C9 152.7(4) . .
C8 Ta1 C9 85.6(4) . .
O5 Ta1 C9 118.3(4) . .
C11A Ta1 C9 56.6(6) . .
C10 Ta1 C9 34.6(5) . .
C12A Ta1 C9 49.1(6) . .
O1A Ta1 C10A 89.5(6) . .
O2 Ta1 C10A 120.9(5) . .
O1 Ta1 C10A 83.6(5) . .
N1 Ta1 C10A 145.8(5) . .
C8 Ta1 C10A 128.7(5) . .
O5 Ta1 C10A 75.6(5) . .
C11A Ta1 C10A 34.2(7) . .
C10 Ta1 C10A 8.7(6) . .
C12A Ta1 C10A 55.6(7) . .
C9 Ta1 C10A 43.1(6) . .
O1A Ta1 C13A 102.1(7) . .
O2 Ta1 C13A 107.9(6) . .
O1 Ta1 C13A 107.4(7) . .
N1 Ta1 C13A 154.7(5) . .
C8 Ta1 C13A 75.5(5) . .
O5 Ta1 C13A 129.7(5) . .
C11A Ta1 C13A 53.7(7) . .
C10 Ta1 C13A 49.5(6) . .
C12A Ta1 C13A 32.9(7) . .
C9 Ta1 C13A 23.0(5) . .
C10A Ta1 C13A 56.5(6) . .
C2 N1 C6 121.6(6) . .
C2 N1 Ta1 119.5(5) . .
C6 N1 Ta1 118.9(5) . .
C1 O2 Ta1 123.9(4) . .
C7 O1 Ta1 122.1(9) . .
O3 C7 O1 121.2(14) . .
O3 C7 C6 124.1(14) . .
O1 C7 C6 114.7(13) . .
C7A O1A Ta1 126.4(9) . .
O3A C7A O1A 126.9(14) . .
O3A C7A C6 123.2(13) . .
O1A C7A C6 109.3(12) . .
O4 C1 O2 123.4(7) . .
O4 C1 C2 124.0(6) . .
O2 C1 C2 112.6(6) . .
N1 C2 C3 120.5(7) . .
N1 C2 C1 111.1(6) . .
C3 C2 C1 128.4(7) . .
C4 C3 C2 119.1(8) . .
C3 C4 C5 120.1(7) . .
C6 C5 C4 118.3(8) . .
N1 C6 C5 120.5(7) . .
N1 C6 C7 110.4(8) . .
C5 C6 C7 128.0(9) . .
N1 C6 C7A 111.6(8) . .
C5 C6 C7A 127.3(10) . .
C7 C6 C7A 18.9(8) . .
C13 C9 C10 107.8(13) . .
C13 C9 C14 131.4(16) . .
C10 C9 C14 120.7(17) . .
C13 C9 Ta1 75.2(8) . .
C10 C9 Ta1 70.3(8) . .
C14 C9 Ta1 121.5(10) . .
C9 C10 C11 109.9(14) . .
C9 C10 C15 128.9(18) . .
C11 C10 C15 121.1(18) . .
C9 C10 Ta1 75.1(8) . .
C11 C10 Ta1 75.3(10) . .
C15 C10 Ta1 118.8(11) . .
C16 C11 C10 133(2) . .
C16 C11 C12 122.5(18) . .
C10 C11 C12 103.9(16) . .
C16 C11 Ta1 125.7(13) . .
C10 C11 Ta1 69.8(10) . .
C12 C11 Ta1 72.7(11) . .
C13 C12 C17 123.7(16) . .
C13 C12 C11 107.9(16) . .
C17 C12 C11 128.2(17) . .
C13 C12 Ta1 74.2(10) . .
C17 C12 Ta1 124.7(12) . .
C11 C12 Ta1 71.8(10) . .
C9 C13 C12 110.4(14) . .
C9 C13 C18 121.0(15) . .
C12 C13 C18 127.5(16) . .
C9 C13 Ta1 71.9(8) . .
C12 C13 Ta1 72.7(9) . .
C18 C13 Ta1 131.7(10) . .
C13A C9A C10A 106.3(14) . .
C13A C9A C14A 123.3(17) . .
C10A C9A C14A 130.1(17) . .
C13A C9A Ta1 72.7(9) . .
C10A C9A Ta1 72.4(9) . .
C14A C9A Ta1 125.3(11) . .
C11A C10A C9A 102.6(16) . .
C11A C10A C15A 137(2) . .
C9A C10A C15A 120.4(17) . .
C11A C10A Ta1 69.5(11) . .
C9A C10A Ta1 72.9(9) . .
C15A C10A Ta1 124.1(13) . .
C12A C11A C10A 114(2) . .
C12A C11A C16A 130(2) . .
C10A C11A C16A 116(2) . .
C12A C11A Ta1 76.9(15) . .
C10A C11A Ta1 76.2(13) . .
C16A C11A Ta1 119.9(14) . .
C11A C12A C13A 109(2) . .
C11A C12A C17A 122(2) . .
C13A C12A C17A 129(2) . .
C11A C12A Ta1 71.8(15) . .
C13A C12A Ta1 74.6(12) . .
C17A C12A Ta1 119.0(15) . .
C12A C13A C9A 108.1(17) . .
C12A C13A C18A 123(2) . .
C9A C13A C18A 127(2) . .
C12A C13A Ta1 72.5(12) . .
C9A C13A Ta1 73.3(9) . .
C18A C13A Ta1 130.5(13) . .
F1A C19 F2 80.8(11) . .
F1A C19 F3 106.4(12) . .
F2 C19 F3 106.2(11) . .
F1A C19 F3A 126.4(11) . .
F2 C19 F3A 117.6(11) . .
F3 C19 F3A 23.3(8) . .
F1A C19 F2A 106.8(11) . .
F2 C19 F2A 26.5(8) . .
F3 C19 F2A 102.7(10) . .
F3A C19 F2A 104.1(9) . .
F1A C19 F1 28.7(8) . .
F2 C19 F1 109.3(11) . .
F3 C19 F1 95.1(9) . .
F3A C19 F1 107.9(10) . .
F2A C19 F1 135.5(11) . .
F1A C19 S1 116.2(9) . .
F2 C19 S1 119.6(9) . .
F3 C19 S1 120.5(10) . .
F3A C19 S1 98.1(9) . .
F2A C19 S1 102.5(8) . .
F1 C19 S1 102.8(8) . .
O6 S1 O7 118.2(4) . .
O6 S1 O5 113.7(3) . .
O7 S1 O5 112.5(3) . .
O6 S1 C19 104.7(4) . .
O7 S1 C19 104.3(5) . .
O5 S1 C19 101.1(4) . .
S1 O5 Ta1 154.3(4) . .
C35 C31 C32 124.5(13) 2_576 .
C33 C32 C31 118.9(14) . .
C34 C33 C32 116.2(14) . .
C33 C34 C31 126.3(15) . 2_576
C31 C35 C35 59.6(10) 2_576 2_576

loop_
_geom_bond_atom_site_label_1
_geom_bond_atom_site_label_2
_geom_bond_distance
_geom_bond_site_symmetry_2
Ta1 O1A 1.977(11) .
Ta1 O2 2.011(4) .
Ta1 O1 2.042(11) .
Ta1 N1 2.171(5) .
Ta1 C8 2.194(7) .
Ta1 O5 2.216(5) .
Ta1 C11A 2.37(2) .
Ta1 C10 2.388(15) .
Ta1 C12A 2.43(2) .
Ta1 C9 2.452(13) .
Ta1 C10A 2.458(18) .
Ta1 C13A 2.457(18) .
N1 C2 1.324(9) .
N1 C6 1.332(9) .
O2 C1 1.339(8) .
O1 C7 1.317(19) .
O3 C7 1.23(2) .
C7 C6 1.491(17) .
O1A C7A 1.361(19) .
O3A C7A 1.177(18) .
C7A C6 1.521(17) .
O4 C1 1.212(9) .
C1 C2 1.494(10) .
C2 C3 1.375(10) .
C3 C4 1.364(12) .
C4 C5 1.383(12) .
C5 C6 1.379(10) .
C9 C13 1.40(2) .
C9 C10 1.44(2) .
C9 C14 1.50(2) .
C10 C11 1.46(3) .
C10 C15 1.49(2) .
C11 C16 1.42(3) .
C11 C12 1.51(3) .
C12 C13 1.42(2) .
C12 C17 1.48(3) .
C13 C18 1.52(2) .
C9A C13A 1.44(3) .
C9A C10A 1.47(2) .
C9A C14A 1.48(2) .
C10A C11A 1.42(3) .
C10A C15A 1.48(3) .
C11A C12A 1.30(3) .
C11A C16A 1.61(3) .
C12A C13A 1.38(3) .
C12A C17A 1.51(3) .
C13A C18A 1.48(3) .
C19 F1A 1.268(12) .
C19 F2 1.301(13) .
C19 F3 1.332(12) .
C19 F3A 1.374(12) .
C19 F2A 1.401(13) .
C19 F1 1.401(13) .
C19 S1 1.818(11) .
S1 O6 1.415(6) .
S1 O7 1.422(6) .
S1 O5 1.459(5) .
C31 C35 1.343(14) 2_576
C31 C32 1.387(14) .
C32 C33 1.351(15) .
C33 C34 1.341(15) .
C34 C31 1.369(14) 2_576
C35 C31 1.343(14) 2_576
C35 C35 1.43(3) 2_576
